data_7104160
loop_
_publ_author_name
'Liu, Isiah Po-Chun'
'Chen, Chi-Hui'
'Chen, Chi-Fen'
'Lee, Gene-Hsiang'
'Peng, Shie-Ming'

_publ_section_title
;
 Asymmetric heterometal string complexes: stereochemical control of the
 unique isomer of (4,0)[CuCuPd(npa)4Cl][PF6] and
 (4,0)[CuCuPt(npa)4Cl][PF6].
;
_journal_issue 5
_journal_name_full 'Chemical communications (Cambridge, England)'
_journal_page_first 577
_journal_page_last 579
_journal_paper_doi 10.1039/b817032k
_journal_volume 34
_journal_year 2009
_chemical_formula_sum 'C59 H47 Cl Cu2 F6 N13 O P Pd'
_chemical_formula_weight 1368.00
_chemical_name_systematic
;
?
;
_space_group_IT_number 15
_symmetry_cell_setting monoclinic
_symmetry_space_group_name_Hall '-C 2yc'
_symmetry_space_group_name_H-M 'C 1 2/c 1'
_atom_sites_solution_hydrogens geom
_atom_sites_solution_primary direct
_atom_sites_solution_secondary difmap
_audit_creation_method SHELXL-97
_cell_angle_alpha 90.00
_cell_angle_beta 129.573(1)
_cell_angle_gamma 90.00
_cell_formula_units_Z 4
_cell_length_a 31.1796(17)
_cell_length_b 12.1561(6)
_cell_length_c 19.9041(10)
_cell_measurement_reflns_used 3151
_cell_measurement_temperature 150(2)
_cell_measurement_theta_max 23.54
_cell_measurement_theta_min 2.59
_cell_volume 5815.1(5)
_computing_cell_refinement 'Bruker SAINT'
_computing_data_collection 'Bruker SMART'
_computing_data_reduction 'Bruker SAINT'
_computing_molecular_graphics 'Bruker SHELXTL'
_computing_publication_material 'Bruker SHELXTL'
_computing_structure_refinement 'SHELXL-97 (Sheldrick, 1997)'
_computing_structure_solution 'SHELXS-97 (Sheldrick, 1990)'
_diffrn_ambient_temperature 150(2)
_diffrn_measured_fraction_theta_full 1.000
_diffrn_measured_fraction_theta_max 1.000
_diffrn_measurement_device_type 'BRUKER SMART APEXCCD area detector'
_diffrn_measurement_method 'omega scans'
_diffrn_radiation_monochromator graphite
_diffrn_radiation_source 'fine-focus sealed tube'
_diffrn_radiation_type MoK\a
_diffrn_radiation_wavelength 0.71073
_diffrn_reflns_av_R_equivalents 0.0555
_diffrn_reflns_av_sigmaI/netI 0.0499
_diffrn_reflns_limit_h_max 40
_diffrn_reflns_limit_h_min -40
_diffrn_reflns_limit_k_max 15
_diffrn_reflns_limit_k_min -15
_diffrn_reflns_limit_l_max 25
_diffrn_reflns_limit_l_min -25
_diffrn_reflns_number 28183
_diffrn_reflns_theta_full 27.50
_diffrn_reflns_theta_max 27.50
_diffrn_reflns_theta_min 1.69
_exptl_absorpt_coefficient_mu 1.177
_exptl_absorpt_correction_T_max 0.7987
_exptl_absorpt_correction_T_min 0.7574
_exptl_absorpt_correction_type multi-scan
_exptl_absorpt_process_details SORTAV
_exptl_crystal_colour dark-brown
_exptl_crystal_density_diffrn 1.563
_exptl_crystal_density_meas ?
_exptl_crystal_density_method 'not measured'
_exptl_crystal_description block
_exptl_crystal_F_000 2760
_exptl_crystal_size_max 0.25
_exptl_crystal_size_mid 0.25
_exptl_crystal_size_min 0.20
_refine_diff_density_max 2.407
_refine_diff_density_min -1.866
_refine_diff_density_rms 0.233
_refine_ls_extinction_method none
_refine_ls_goodness_of_fit_ref 1.033
_refine_ls_hydrogen_treatment constr
_refine_ls_matrix_type full
_refine_ls_number_parameters 370
_refine_ls_number_reflns 6687
_refine_ls_number_restraints 130
_refine_ls_restrained_S_all 3.566
_refine_ls_R_factor_all 0.0940
_refine_ls_R_factor_gt 0.0760
_refine_ls_shift/su_max 0.004
_refine_ls_shift/su_mean 0.000
_refine_ls_structure_factor_coef Fsqd
_refine_ls_weighting_details 'calc w=1/[\s^2^(Fo^2^)+(0.1440P)^2^+39.2024P] where P=(Fo^2^+2Fc^2^)/3'
_refine_ls_weighting_scheme calc
_refine_ls_wR_factor_gt 0.2232
_refine_ls_wR_factor_ref 0.2394
_reflns_number_gt 5280
_reflns_number_total 6687
_reflns_threshold_expression >2sigma(I)
_cod_data_source_file b817032k.txt
_cod_data_source_block ic12879
_cod_depositor_comments
;
The following automatic conversions were performed:
'_symmetry_cell_setting' value 'Monoclinic' changed to 'monoclinic'
according to '/home/saulius/struct/CIF-dictionaries/cif_core.dic'
dictionary named 'cif_core.dic' version 2.4.1 from 2010-06-29.

Automatic conversion script
Id: cif_fix_enum 1527 2010-12-29 10:47:43Z saulius 

The following automatic conversions were performed:

'_exptl_crystal_density_meas' value 'not_measured' was changed to '?'
- the value is perceived as not measured.

Automatic conversion script
Id: cif_fix_values 3008 2015-01-20 13:52:24Z robertas 
;
_cod_original_sg_symbol_H-M C2/c
_cod_database_code 7104160

loop_
_symmetry_equiv_pos_as_xyz
'x, y, z'
'-x, y, -z+1/2'
'x+1/2, y+1/2, z'
'-x+1/2, y+1/2, -z+1/2'
'-x, -y, -z'
'x, -y, z-1/2'
'-x+1/2, -y+1/2, -z'
'x+1/2, -y+1/2, z-1/2'

loop_
_atom_site_label
_atom_site_type_symbol
_atom_site_fract_x
_atom_site_fract_y
_atom_site_fract_z
_atom_site_U_iso_or_equiv
_atom_site_adp_type
_atom_site_occupancy
_atom_site_symmetry_multiplicity
_atom_site_calc_flag
_atom_site_refinement_flags
_atom_site_disorder_assembly
_atom_site_disorder_group
Pd Pd 0.5000 0.69611(15) 0.2500 0.0220(7) Uani 1 2 d S . .
Cu1 Cu 0.5000 1.1005(3) 0.2500 0.0266(9) Uani 1 2 d S . .
Cu2 Cu 0.5000 0.8957(2) 0.2500 0.0212(8) Uani 1 2 d S . .
Cl1 Cl 0.5000 1.2969(6) 0.2500 0.0398(17) Uani 1 2 d S . .
N1 N 0.4271(7) 1.0751(14) 0.2320(11) 0.029(3) Uani 1 1 d . . .
N2 N 0.4194(6) 0.8920(13) 0.1940(10) 0.026(3) Uani 1 1 d . . .
N3 N 0.4158(6) 0.7069(13) 0.1620(11) 0.028(3) Uani 1 1 d . . .
N4 N 0.4549(7) 1.0775(13) 0.1169(11) 0.029(3) Uani 1 1 d . . .
N5 N 0.4805(7) 0.8942(12) 0.1334(10) 0.025(3) Uani 1 1 d . . .
N6 N 0.5031(7) 0.7087(13) 0.1517(11) 0.027(3) Uani 1 1 d . . .
C1 C 0.4062(9) 1.1625(18) 0.2431(13) 0.035(4) Uani 1 1 d . . .
H1 H 0.4279 1.2278 0.2663 0.042 Uiso 1 1 calc R . .
C2 C 0.3544(10) 1.163(2) 0.2224(17) 0.046(6) Uani 1 1 d . . .
H2 H 0.3422 1.2262 0.2343 0.055 Uiso 1 1 calc R . .
C3 C 0.3212(10) 1.072(2) 0.1849(17) 0.049(6) Uani 1 1 d . . .
H3 H 0.2850 1.0725 0.1680 0.059 Uiso 1 1 calc R . .
C4 C 0.3416(9) 0.9788(19) 0.1719(16) 0.040(5) Uani 1 1 d . . .
C5 C 0.3958(8) 0.9820(16) 0.1989(13) 0.030(4) Uani 1 1 d . . .
C6 C 0.3095(9) 0.882(2) 0.1285(19) 0.051(6) Uani 1 1 d . . .
H6 H 0.2720 0.8783 0.1061 0.061 Uiso 1 1 calc R . .
C7 C 0.3321(9) 0.7947(18) 0.1192(17) 0.043(6) Uani 1 1 d . . .
H7 H 0.3099 0.7320 0.0874 0.051 Uiso 1 1 calc R . .
C8 C 0.3900(8) 0.7965(16) 0.1573(14) 0.031(4) Uani 1 1 d . . .
C9 C 0.3863(7) 0.6163(16) 0.1052(13) 0.030(4) Uani 1 1 d . . .
C10 C 0.3891(9) 0.5147(18) 0.1382(16) 0.041(5) Uani 1 1 d . . .
H10 H 0.4078 0.5059 0.1986 0.049 Uiso 1 1 calc R . .
C11 C 0.3642(10) 0.424(2) 0.0818(18) 0.049(6) Uani 1 1 d . . .
H11 H 0.3662 0.3536 0.1042 0.059 Uiso 1 1 calc R . .
C12 C 0.3367(9) 0.436(2) -0.0058(17) 0.048(6) Uani 1 1 d . . .
H12 H 0.3200 0.3745 -0.0435 0.057 Uiso 1 1 calc R . .
C13 C 0.3334(9) 0.537(2) -0.0386(15) 0.045(6) Uani 1 1 d . . .
H13 H 0.3144 0.5458 -0.0991 0.055 Uiso 1 1 calc R . .
C14 C 0.3580(8) 0.6288(19) 0.0166(14) 0.036(5) Uani 1 1 d . . .
H14 H 0.3552 0.6993 -0.0065 0.044 Uiso 1 1 calc R . .
C15 C 0.4283(9) 1.1655(18) 0.0649(14) 0.037(5) Uani 1 1 d . . .
H15 H 0.4264 1.2303 0.0895 0.044 Uiso 1 1 calc R . .
C16 C 0.4038(11) 1.167(2) -0.0221(15) 0.047(6) Uani 1 1 d . . .
H16 H 0.3835 1.2293 -0.0571 0.056 Uiso 1 1 calc R . .
C17 C 0.4091(12) 1.075(2) -0.0576(15) 0.051(6) Uani 1 1 d . . .
H17 H 0.3941 1.0755 -0.1167 0.062 Uiso 1 1 calc R . .
C18 C 0.4365(11) 0.9831(18) -0.0063(14) 0.041(5) Uani 1 1 d . . .
C19 C 0.4577(8) 0.9844(16) 0.0815(13) 0.029(4) Uani 1 1 d . . .
C20 C 0.4468(11) 0.886(2) -0.0343(15) 0.048(6) Uani 1 1 d . . .
H20 H 0.4354 0.8827 -0.0914 0.058 Uiso 1 1 calc R . .
C21 C 0.4725(11) 0.7993(19) 0.0191(15) 0.042(5) Uani 1 1 d . . .
H21 H 0.4814 0.7371 0.0011 0.050 Uiso 1 1 calc R . .
C22 C 0.4870(8) 0.8000(16) 0.1042(13) 0.029(4) Uani 1 1 d . . .
C23 C 0.5263(9) 0.6195(16) 0.1382(13) 0.030(4) Uani 1 1 d . . .
C24 C 0.5759(10) 0.6358(19) 0.1519(16) 0.040(5) Uani 1 1 d . . .
H24 H 0.5926 0.7066 0.1670 0.048 Uiso 1 1 calc R . .
C25 C 0.6005(10) 0.548(2) 0.1432(17) 0.047(6) Uani 1 1 d . . .
H25 H 0.6333 0.5591 0.1501 0.056 Uiso 1 1 calc R . .
C26 C 0.5780(10) 0.445(2) 0.1248(16) 0.045(6) Uani 1 1 d . . .
H26 H 0.5959 0.3850 0.1212 0.054 Uiso 1 1 calc R . .
C27 C 0.5288(11) 0.4283(18) 0.1114(15) 0.041(5) Uani 1 1 d . . .
H27 H 0.5130 0.3568 0.0980 0.049 Uiso 1 1 calc R . .
C28 C 0.5028(10) 0.5155(17) 0.1174(14) 0.035(5) Uani 1 1 d . . .
H28 H 0.4690 0.5041 0.1074 0.043 Uiso 1 1 calc R . .
P1 P 0.7535(14) 0.250(3) 0.244(2) 0.157(14) Uiso 0.50 1 d PD A 1
F1 F 0.6914(15) 0.271(5) 0.186(3) 0.14(2) Uiso 0.50 1 d PD A 1
F2 F 0.760(2) 0.266(5) 0.327(3) 0.129(18) Uiso 0.50 1 d PD A 1
F3 F 0.768(2) 0.373(3) 0.250(4) 0.15(2) Uiso 0.50 1 d PD A 1
F4 F 0.747(3) 0.230(6) 0.161(4) 0.25(5) Uiso 0.50 1 d PD A 1
F5 F 0.747(3) 0.126(3) 0.252(5) 0.28(6) Uiso 0.50 1 d PD A 1
F6 F 0.8169(18) 0.227(6) 0.299(5) 0.31(6) Uiso 0.50 1 d PD A 1
O1 O 0.803(5) 0.608(10) 0.419(8) 0.200 Uiso 0.50 1 d PD B 2
N7 N 0.766(6) 0.445(12) 0.408(9) 0.200 Uiso 0.50 1 d PD B 2
C29 C 0.807(7) 0.526(11) 0.455(11) 0.200 Uiso 0.50 1 d PD B 2
H29 H 0.8367 0.5153 0.5156 0.240 Uiso 0.50 1 calc PR B 2
C30 C 0.773(7) 0.360(13) 0.464(11) 0.200 Uiso 0.50 1 d PD B 2
H30A H 0.8092 0.3258 0.4953 0.300 Uiso 0.50 1 calc PR B 2
H30B H 0.7436 0.3038 0.4290 0.300 Uiso 0.50 1 calc PR B 2
H30C H 0.7694 0.3913 0.5061 0.300 Uiso 0.50 1 calc PR B 2
C31 C 0.715(6) 0.500(12) 0.339(10) 0.200 Uiso 0.50 1 d PD B 2
H31A H 0.7229 0.5760 0.3330 0.300 Uiso 0.50 1 calc PR B 2
H31B H 0.6895 0.5020 0.3526 0.300 Uiso 0.50 1 calc PR B 2
H31C H 0.6966 0.4610 0.2838 0.300 Uiso 0.50 1 calc PR B 2

loop_
_atom_site_aniso_label
_atom_site_aniso_U_11
_atom_site_aniso_U_22
_atom_site_aniso_U_33
_atom_site_aniso_U_23
_atom_site_aniso_U_13
_atom_site_aniso_U_12
Pd 0.0208(10) 0.0223(11) 0.0236(11) 0.000 0.0145(9) 0.000
Cu1 0.0310(18) 0.0238(18) 0.0268(17) 0.000 0.0192(15) 0.000
Cu2 0.0207(15) 0.0228(16) 0.0206(15) 0.000 0.0134(13) 0.000
Cl1 0.051(4) 0.025(3) 0.045(4) 0.000 0.031(4) 0.000
N1 0.032(8) 0.027(8) 0.031(8) 0.001(7) 0.021(7) 0.003(7)
N2 0.020(7) 0.029(8) 0.026(8) 0.000(6) 0.013(7) 0.002(6)
N3 0.021(7) 0.028(8) 0.030(8) -0.002(6) 0.014(7) -0.002(6)
N4 0.035(9) 0.027(8) 0.029(8) 0.001(7) 0.021(7) 0.000(7)
N5 0.029(8) 0.025(8) 0.023(8) -0.001(6) 0.018(7) 0.001(6)
N6 0.033(8) 0.027(8) 0.029(8) -0.004(6) 0.023(7) -0.001(6)
C1 0.040(11) 0.035(11) 0.031(10) 0.000(9) 0.023(9) 0.006(9)
C2 0.044(13) 0.043(13) 0.054(14) 0.000(11) 0.032(12) 0.015(10)
C3 0.031(11) 0.056(15) 0.062(16) -0.005(13) 0.031(12) 0.008(10)
C4 0.030(10) 0.039(12) 0.046(13) -0.005(10) 0.022(10) 0.003(9)
C5 0.028(9) 0.029(10) 0.030(10) 0.003(8) 0.018(8) 0.003(7)
C6 0.024(10) 0.047(13) 0.072(18) -0.006(12) 0.026(12) 0.001(9)
C7 0.024(10) 0.037(12) 0.058(15) -0.012(10) 0.023(10) -0.003(8)
C8 0.025(9) 0.034(11) 0.034(10) -0.002(8) 0.019(9) 0.000(7)
C9 0.020(8) 0.029(9) 0.035(10) -0.005(8) 0.015(8) -0.002(7)
C10 0.037(11) 0.034(11) 0.042(12) -0.002(9) 0.020(10) -0.004(9)
C11 0.039(12) 0.032(11) 0.060(16) -0.010(11) 0.023(12) -0.006(9)
C12 0.032(11) 0.039(13) 0.053(14) -0.016(11) 0.018(11) -0.001(9)
C13 0.024(10) 0.064(16) 0.035(11) -0.014(11) 0.013(9) -0.002(10)
C14 0.029(10) 0.041(12) 0.037(11) -0.001(9) 0.020(9) -0.001(8)
C15 0.043(12) 0.030(10) 0.035(11) 0.008(9) 0.024(10) 0.009(9)
C16 0.060(15) 0.044(13) 0.035(12) 0.013(10) 0.029(12) 0.016(11)
C17 0.067(17) 0.053(14) 0.026(11) 0.010(10) 0.026(12) 0.013(13)
C18 0.059(14) 0.037(12) 0.031(11) 0.002(9) 0.030(11) 0.005(10)
C19 0.034(10) 0.028(10) 0.027(9) 0.001(7) 0.021(9) 0.003(8)
C20 0.067(16) 0.052(14) 0.026(11) 0.005(10) 0.030(12) 0.017(12)
C21 0.057(14) 0.041(12) 0.034(11) -0.003(9) 0.032(11) 0.004(10)
C22 0.032(10) 0.032(10) 0.027(9) 0.002(8) 0.021(8) 0.001(8)
C23 0.037(10) 0.028(9) 0.030(10) 0.002(8) 0.024(9) 0.006(8)
C24 0.045(12) 0.039(12) 0.048(13) -0.004(10) 0.035(11) -0.003(9)
C25 0.045(13) 0.054(15) 0.055(14) -0.003(12) 0.038(12) 0.007(11)
C26 0.053(13) 0.045(14) 0.045(13) 0.001(10) 0.035(12) 0.017(11)
C27 0.062(14) 0.027(10) 0.042(12) -0.002(9) 0.037(12) 0.004(10)
C28 0.042(11) 0.033(11) 0.037(11) -0.001(9) 0.028(10) 0.000(9)

loop_
_atom_type_symbol
_atom_type_description
_atom_type_scat_dispersion_real
_atom_type_scat_dispersion_imag
_atom_type_scat_source
C C 0.0033 0.0016 'International Tables Vol C Tables 4.2.6.8 and 6.1.1.4'
H H 0.0000 0.0000 'International Tables Vol C Tables 4.2.6.8 and 6.1.1.4'
N N 0.0061 0.0033 'International Tables Vol C Tables 4.2.6.8 and 6.1.1.4'
O O 0.0106 0.0060 'International Tables Vol C Tables 4.2.6.8 and 6.1.1.4'
F F 0.0171 0.0103 'International Tables Vol C Tables 4.2.6.8 and 6.1.1.4'
P P 0.1023 0.0942 'International Tables Vol C Tables 4.2.6.8 and 6.1.1.4'
Cl Cl 0.1484 0.1585 'International Tables Vol C Tables 4.2.6.8 and 6.1.1.4'
Cu Cu 0.3201 1.2651 'International Tables Vol C Tables 4.2.6.8 and 6.1.1.4'
Pd Pd -0.9988 1.0072 'International Tables Vol C Tables 4.2.6.8 and 6.1.1.4'

loop_
_geom_angle_atom_site_label_1
_geom_angle_atom_site_label_2
_geom_angle_atom_site_label_3
_geom_angle
_geom_angle_site_symmetry_1
_geom_angle_site_symmetry_3
_geom_angle_publ_flag
N6 Pd N6 171.3(9) 2_655 . ?
N6 Pd N3 89.8(7) 2_655 . ?
N6 Pd N3 89.6(7) . . ?
N6 Pd N3 89.6(7) 2_655 2_655 ?
N6 Pd N3 89.8(7) . 2_655 ?
N3 Pd N3 172.6(9) . 2_655 ?
N6 Pd Cu2 85.7(4) 2_655 . ?
N6 Pd Cu2 85.7(4) . . ?
N3 Pd Cu2 86.3(4) . . ?
N3 Pd Cu2 86.3(4) 2_655 . ?
N4 Cu1 N4 164.6(9) 2_655 . ?
N4 Cu1 N1 88.7(6) 2_655 . ?
N4 Cu1 N1 89.0(6) . . ?
N4 Cu1 N1 89.0(6) 2_655 2_655 ?
N4 Cu1 N1 88.7(6) . 2_655 ?
N1 Cu1 N1 163.0(9) . 2_655 ?
N4 Cu1 Cl1 97.7(5) 2_655 . ?
N4 Cu1 Cl1 97.7(5) . . ?
N1 Cu1 Cl1 98.5(5) . . ?
N1 Cu1 Cl1 98.5(5) 2_655 . ?
N4 Cu1 Cu2 82.3(5) 2_655 . ?
N4 Cu1 Cu2 82.3(5) . . ?
N1 Cu1 Cu2 81.5(5) . . ?
N1 Cu1 Cu2 81.5(5) 2_655 . ?
Cl1 Cu1 Cu2 180.000(1) . . ?
N5 Cu2 N5 178.9(9) 2_655 . ?
N5 Cu2 N2 89.5(7) 2_655 . ?
N5 Cu2 N2 90.5(7) . . ?
N5 Cu2 N2 90.5(7) 2_655 2_655 ?
N5 Cu2 N2 89.5(7) . 2_655 ?
N2 Cu2 N2 177.5(9) . 2_655 ?
N5 Cu2 Pd 89.5(4) 2_655 . ?
N5 Cu2 Pd 89.5(4) . . ?
N2 Cu2 Pd 88.7(4) . . ?
N2 Cu2 Pd 88.7(4) 2_655 . ?
N5 Cu2 Cu1 90.5(4) 2_655 . ?
N5 Cu2 Cu1 90.5(4) . . ?
N2 Cu2 Cu1 91.3(4) . . ?
N2 Cu2 Cu1 91.3(4) 2_655 . ?
Pd Cu2 Cu1 180.000(1) . . ?
C1 N1 C5 117.9(18) . . ?
C1 N1 Cu1 116.5(14) . . ?
C5 N1 Cu1 125.0(13) . . ?
C5 N2 C8 121.0(16) . . ?
C5 N2 Cu2 119.2(13) . . ?
C8 N2 Cu2 119.6(12) . . ?
C8 N3 C9 121.8(16) . . ?
C8 N3 Pd 120.6(13) . . ?
C9 N3 Pd 117.6(12) . . ?
C15 N4 C19 118.2(17) . . ?
C15 N4 Cu1 117.3(14) . . ?
C19 N4 Cu1 123.7(13) . . ?
C22 N5 C19 120.3(16) . . ?
C22 N5 Cu2 119.4(12) . . ?
C19 N5 Cu2 120.2(12) . . ?
C22 N6 C23 120.6(16) . . ?
C22 N6 Pd 121.3(13) . . ?
C23 N6 Pd 117.9(12) . . ?
N1 C1 C2 124(2) . . ?
C3 C2 C1 119(2) . . ?
C2 C3 C4 119(2) . . ?
C3 C4 C5 119(2) . . ?
C3 C4 C6 124(2) . . ?
C5 C4 C6 117(2) . . ?
N2 C5 N1 116.9(17) . . ?
N2 C5 C4 121.5(18) . . ?
N1 C5 C4 121.6(18) . . ?
C7 C6 C4 120(2) . . ?
C6 C7 C8 120(2) . . ?
N3 C8 N2 119.4(17) . . ?
N3 C8 C7 121.7(18) . . ?
N2 C8 C7 118.8(17) . . ?
C10 C9 C14 120(2) . . ?
C10 C9 N3 120.4(19) . . ?
C14 C9 N3 119.5(19) . . ?
C9 C10 C11 119(2) . . ?
C12 C11 C10 121(2) . . ?
C13 C12 C11 120(2) . . ?
C12 C13 C14 120(2) . . ?
C9 C14 C13 120(2) . . ?
N4 C15 C16 124(2) . . ?
C15 C16 C17 119(2) . . ?
C18 C17 C16 120(2) . . ?
C17 C18 C19 119(2) . . ?
C17 C18 C20 125(2) . . ?
C19 C18 C20 116.5(19) . . ?
N5 C19 N4 116.9(17) . . ?
N5 C19 C18 122.3(17) . . ?
N4 C19 C18 120.8(18) . . ?
C21 C20 C18 121(2) . . ?
C20 C21 C22 120(2) . . ?
N6 C22 N5 119.4(17) . . ?
N6 C22 C21 121.4(18) . . ?
N5 C22 C21 119.1(17) . . ?
C28 C23 C24 119.7(19) . . ?
C28 C23 N6 121.1(19) . . ?
C24 C23 N6 119.1(18) . . ?
C25 C24 C23 120(2) . . ?
C26 C25 C24 120(2) . . ?
C25 C26 C27 120(2) . . ?
C28 C27 C26 120(2) . . ?
C27 C28 C23 120(2) . . ?
F1 P1 F4 89(2) . . ?
F1 P1 F5 93(2) . . ?
F4 P1 F5 91(2) . . ?
F1 P1 F3 93(2) . . ?
F4 P1 F3 94(2) . . ?
F5 P1 F3 171(3) . . ?
F1 P1 F2 91(2) . . ?
F4 P1 F2 178(3) . . ?
F5 P1 F2 87(2) . . ?
F3 P1 F2 87(2) . . ?
F1 P1 F6 177(3) . . ?
F4 P1 F6 89(2) . . ?
F5 P1 F6 87(2) . . ?
F3 P1 F6 87(2) . . ?
F2 P1 F6 92(2) . . ?
C29 N7 C30 111(10) . . ?
C29 N7 C31 107(10) . . ?
C30 N7 C31 127(10) . . ?
O1 C29 N7 119(10) . . ?

loop_
_geom_bond_atom_site_label_1
_geom_bond_atom_site_label_2
_geom_bond_distance
_geom_bond_site_symmetry_2
_geom_bond_publ_flag
Pd N6 2.025(16) 2_655 ?
Pd N6 2.025(16) . ?
Pd N3 2.030(15) . ?
Pd N3 2.030(15) 2_655 ?
Pd Cu2 2.426(3) . ?
Cu1 N4 2.081(16) 2_655 ?
Cu1 N4 2.081(16) . ?
Cu1 N1 2.086(16) . ?
Cu1 N1 2.086(16) 2_655 ?
Cu1 Cl1 2.388(7) . ?
Cu1 Cu2 2.489(4) . ?
Cu2 N5 1.989(15) 2_655 ?
Cu2 N5 1.989(15) . ?
Cu2 N2 1.999(15) . ?
Cu2 N2 1.999(15) 2_655 ?
N1 C1 1.34(3) . ?
N1 C5 1.36(3) . ?
N2 C5 1.35(2) . ?
N2 C8 1.37(2) . ?
N3 C8 1.32(2) . ?
N3 C9 1.42(2) . ?
N4 C15 1.35(3) . ?
N4 C19 1.36(2) . ?
N5 C22 1.36(2) . ?
N5 C19 1.36(2) . ?
N6 C22 1.33(2) . ?
N6 C23 1.42(2) . ?
C1 C2 1.39(3) . ?
C2 C3 1.36(4) . ?
C3 C4 1.41(3) . ?
C4 C5 1.41(3) . ?
C4 C6 1.43(3) . ?
C6 C7 1.35(3) . ?
C7 C8 1.44(3) . ?
C9 C10 1.38(3) . ?
C9 C14 1.39(3) . ?
C10 C11 1.40(3) . ?
C11 C12 1.38(4) . ?
C12 C13 1.36(4) . ?
C13 C14 1.40(3) . ?
C15 C16 1.38(3) . ?
C16 C17 1.39(4) . ?
C17 C18 1.38(3) . ?
C18 C19 1.42(3) . ?
C18 C20 1.43(3) . ?
C20 C21 1.34(3) . ?
C21 C22 1.45(3) . ?
C23 C28 1.39(3) . ?
C23 C24 1.40(3) . ?
C24 C25 1.39(3) . ?
C25 C26 1.36(4) . ?
C26 C27 1.40(3) . ?
C27 C28 1.38(3) . ?
P1 F1 1.52(3) . ?
P1 F4 1.53(3) . ?
P1 F5 1.54(3) . ?
P1 F3 1.55(3) . ?
P1 F2 1.55(3) . ?
P1 F6 1.56(3) . ?
O1 C29 1.20(3) . ?
N7 C29 1.39(4) . ?
N7 C30 1.44(3) . ?
N7 C31 1.44(3) . ?
